data_7031177
loop_
_publ_author_name
'Albertin, Gabriele'
'Antoniutti, Stefano'
'Bacchi, Alessia'
'Pelizzi, Giancarlo'
'Piasente, Francesca'

_publ_section_title
;
 Iridium-assisted C?C bond cleavage of 1-alkyne by water: preparation of
 new alkyl derivatives
;
_journal_issue 14
_journal_name_full 'Dalton Transactions'
_journal_page_first 2881
_journal_paper_doi 10.1039/b303635a
_journal_year 2003
_chemical_formula_sum 'C45 H45 Cl2 Ir O4 P2'
_chemical_formula_weight 974.85
_chemical_name_systematic ?
_space_group_IT_number 29
_symmetry_cell_setting orthorhombic
_symmetry_space_group_name_Hall 'P -2b 2a'
_symmetry_space_group_name_H-M 'P 21 a b'
_atom_sites_solution_hydrogens geom
_atom_sites_solution_primary direct
_atom_sites_solution_secondary difmap
_audit_creation_method SHELXL-97
_cell_angle_alpha 90.00
_cell_angle_beta 90.00
_cell_angle_gamma 90.00
_cell_formula_units_Z 4
_cell_length_a 17.814(3)
_cell_length_b 25.489(5)
_cell_length_c 10.209(2)
_cell_measurement_reflns_used 24
_cell_measurement_temperature 293(2)
_cell_measurement_theta_max 16
_cell_measurement_theta_min 6
_cell_volume 4635.5(15)
_computing_structure_refinement 'SHELXL-97 (Sheldrick, 1997)'
_computing_structure_solution 'SIR-97 (Altomare et al., 1997)'
_diffrn_ambient_temperature 293(2)
_diffrn_measured_fraction_theta_full 0.991
_diffrn_measured_fraction_theta_max 0.991
_diffrn_measurement_device_type 'Philips PW1100 diffractometer'
_diffrn_measurement_method '\q/2\q scan'
_diffrn_radiation_monochromator graphite
_diffrn_radiation_source 'fine-focus sealed tube'
_diffrn_radiation_type MoK\a
_diffrn_radiation_wavelength 0.71069
_diffrn_reflns_av_R_equivalents 0.0000
_diffrn_reflns_av_sigmaI/netI 0.1373
_diffrn_reflns_limit_h_max 18
_diffrn_reflns_limit_h_min 0
_diffrn_reflns_limit_k_max 26
_diffrn_reflns_limit_k_min 0
_diffrn_reflns_limit_l_max 10
_diffrn_reflns_limit_l_min 0
_diffrn_reflns_number 2958
_diffrn_reflns_theta_full 22.06
_diffrn_reflns_theta_max 22.06
_diffrn_reflns_theta_min 3.03
_diffrn_standards_decay_% 0
_diffrn_standards_interval_count 100
_diffrn_standards_number 1
_exptl_absorpt_coefficient_mu 3.102
_exptl_crystal_colour yellow
_exptl_crystal_density_diffrn 1.397
_exptl_crystal_density_method 'not measured'
_exptl_crystal_description 'elongated prism'
_exptl_crystal_F_000 1952
_exptl_crystal_size_max 0.3
_exptl_crystal_size_mid 0.08
_exptl_crystal_size_min 0.06
_refine_diff_density_max 2.181
_refine_diff_density_min -2.998
_refine_diff_density_rms 0.238
_refine_ls_abs_structure_details 'Flack H D (1983), Acta Cryst. A39, 876-881'
_refine_ls_abs_structure_Flack -0.01(4)
_refine_ls_extinction_coef 0.0009(5)
_refine_ls_extinction_expression Fc^*^=kFc[1+0.001xFc^2^\l^3^/sin(2\q)]^-1/4^
_refine_ls_extinction_method SHELXL
_refine_ls_goodness_of_fit_ref 1.041
_refine_ls_hydrogen_treatment mixed
_refine_ls_matrix_type full
_refine_ls_number_parameters 175
_refine_ls_number_reflns 2958
_refine_ls_number_restraints 1
_refine_ls_restrained_S_all 1.041
_refine_ls_R_factor_all 0.1416
_refine_ls_R_factor_gt 0.0842
_refine_ls_shift/su_max 0.018
_refine_ls_shift/su_mean 0.001
_refine_ls_structure_factor_coef Fsqd
_refine_ls_weighting_details 'calc w=1/[\s^2^(Fo^2^)+(0.1289P)^2^+61.9734P] where P=(Fo^2^+2Fc^2^)/3'
_refine_ls_weighting_scheme calc
_refine_ls_wR_factor_gt 0.2056
_refine_ls_wR_factor_ref 0.2466
_reflns_number_gt 1872
_reflns_number_total 2958
_reflns_threshold_expression >2sigma(I)
_cod_data_source_file b303635a.txt
_cod_data_source_block ma1342
_cod_depositor_comments
;
 Marking attached hydrogen atoms.

 Antanas Vaitkus,
 2017-07-12
;
_cod_database_code 7031177

loop_
_symmetry_equiv_pos_as_xyz
'x, y, z'
'x+1/2, -y, -z'
'x+1/2, -y+1/2, z'
'x, y+1/2, -z'

loop_
_atom_site_label
_atom_site_type_symbol
_atom_site_fract_x
_atom_site_fract_y
_atom_site_fract_z
_atom_site_U_iso_or_equiv
_atom_site_adp_type
_atom_site_occupancy
_atom_site_symmetry_multiplicity
_atom_site_calc_flag
_atom_site_refinement_flags
_atom_site_attached_hydrogens
Ir Ir 0.63791(8) 0.88422(5) 0.96057(13) 0.0303(5) Uani 1 1 d . 0
P1 P 0.5997(5) 0.9647(5) 0.8644(9) 0.030(3) Uani 1 1 d . 0
P2 P 0.6805(6) 0.8012(4) 1.0483(12) 0.036(3) Uani 1 1 d . 0
Cl1 Cl 0.5976(6) 0.8399(4) 0.7627(10) 0.043(3) Uani 1 1 d . 0
Cl2 Cl 0.7686(5) 0.9001(5) 0.8790(13) 0.057(4) Uani 1 1 d . 0
O2 O 0.627(3) 1.1975(12) 0.430(3) 0.089(15) Uani 1 1 d . 2
O3 O 0.485(3) 1.1697(17) 0.383(5) 0.135(19) Uani 1 1 d . 2
O4 O 0.799(3) 0.666(2) 0.401(5) 0.14(2) Uani 1 1 d . 2
C43 C 0.524(3) 0.8660(18) 1.043(5) 0.061(14) Uiso 1 1 d . 0
H43A H 0.4883 0.8645 0.9724 0.074 Uiso 1 1 calc R 0
H43B H 0.5259 0.8316 1.0842 0.074 Uiso 1 1 calc R 0
O1 O 0.6975(19) 0.9493(12) 1.179(3) 0.065(10) Uiso 1 1 d . 0
C44 C 0.676(3) 0.926(2) 1.080(5) 0.077(17) Uiso 1 1 d . 0
C1 C 0.6296(15) 1.0205(8) 0.966(2) 0.027(9) Uiso 1 1 d G 0
C2 C 0.6919(14) 1.0484(10) 0.923(2) 0.040(11) Uiso 1 1 d G 0
H2 H 0.7159 1.0386 0.8453 0.048 Uiso 1 1 calc R 0
C3 C 0.7184(13) 1.0908(10) 0.995(3) 0.041(11) Uiso 1 1 d G 0
H3 H 0.7601 1.1094 0.9656 0.049 Uiso 1 1 calc R 0
C4 C 0.6826(17) 1.1053(10) 1.110(3) 0.080(17) Uiso 1 1 d G 0
H4 H 0.7003 1.1337 1.1582 0.096 Uiso 1 1 calc R 0
C5 C 0.6203(16) 1.0774(12) 1.153(2) 0.060(15) Uiso 1 1 d G 0
H5 H 0.5963 1.0872 1.2305 0.072 Uiso 1 1 calc R 0
C6 C 0.5938(13) 1.0350(11) 1.081(2) 0.052(13) Uiso 1 1 d G 0
H6 H 0.5521 1.0164 1.1102 0.063 Uiso 1 1 calc R 0
C7 C 0.4992(11) 0.9749(10) 0.839(3) 0.022(9) Uiso 1 1 d G 0
C8 C 0.4616(13) 1.0196(9) 0.882(3) 0.052(12) Uiso 1 1 d G 0
H8 H 0.4873 1.0454 0.9279 0.062 Uiso 1 1 calc R 0
C9 C 0.3856(13) 1.0256(8) 0.855(3) 0.045(12) Uiso 1 1 d G 0
H9 H 0.3604 1.0555 0.8834 0.054 Uiso 1 1 calc R 0
C10 C 0.3472(11) 0.9870(11) 0.786(3) 0.046(12) Uiso 1 1 d G 0
H10 H 0.2963 0.9910 0.7682 0.055 Uiso 1 1 calc R 0
C11 C 0.3848(14) 0.9423(9) 0.744(3) 0.060(14) Uiso 1 1 d G 0
H11 H 0.3591 0.9165 0.6976 0.072 Uiso 1 1 calc R 0
C12 C 0.4608(14) 0.9363(8) 0.770(3) 0.053(13) Uiso 1 1 d G 0
H12 H 0.4860 0.9064 0.7421 0.063 Uiso 1 1 calc R 0
C13 C 0.6353(17) 0.9838(9) 0.7011(19) 0.028(8) Uiso 1 1 d G 0
C14 C 0.6092(16) 1.0313(9) 0.652(2) 0.050(13) Uiso 1 1 d G 0
H14 H 0.5771 1.0519 0.7021 0.060 Uiso 1 1 calc R 0
C15 C 0.6311(17) 1.0479(8) 0.528(3) 0.049(10) Uiso 1 1 d G 0
H15 H 0.6136 1.0797 0.4952 0.058 Uiso 1 1 calc R 0
C16 C 0.6790(17) 1.0171(10) 0.453(2) 0.059(13) Uiso 1 1 d G 0
H16 H 0.6937 1.0282 0.3704 0.071 Uiso 1 1 calc R 0
C17 C 0.7051(14) 0.9696(10) 0.502(2) 0.045(12) Uiso 1 1 d G 0
H17 H 0.7372 0.9489 0.4523 0.054 Uiso 1 1 calc R 0
C18 C 0.6832(16) 0.9529(8) 0.626(2) 0.047(11) Uiso 1 1 d G 0
H18 H 0.7007 0.9212 0.6591 0.056 Uiso 1 1 calc R 0
C19 C 0.7543(16) 0.7667(12) 0.964(3) 0.055(13) Uiso 1 1 d G 0
C20 C 0.7992(19) 0.7310(13) 1.030(3) 0.070(15) Uiso 1 1 d G 0
H20 H 0.7954 0.7280 1.1209 0.084 Uiso 1 1 calc R 0
C21 C 0.8496(16) 0.6998(11) 0.962(3) 0.066(14) Uiso 1 1 d G 0
H21 H 0.8796 0.6758 1.0063 0.080 Uiso 1 1 calc R 0
C22 C 0.8553(17) 0.7043(12) 0.826(3) 0.070(16) Uiso 1 1 d G 0
H22 H 0.8890 0.6834 0.7805 0.084 Uiso 1 1 calc R 0
C23 C 0.810(2) 0.7401(15) 0.760(3) 0.10(2) Uiso 1 1 d G 0
H23 H 0.8142 0.7431 0.6691 0.122 Uiso 1 1 calc R 0
C24 C 0.7600(18) 0.7713(12) 0.828(3) 0.078(17) Uiso 1 1 d G 0
H24 H 0.7300 0.7952 0.7836 0.094 Uiso 1 1 calc R 0
C25 C 0.4963(15) 0.9085(10) 1.150(2) 0.042(12) Uiso 1 1 d G 0
C26 C 0.4335(15) 0.9382(11) 1.118(2) 0.039(11) Uiso 1 1 d G 0
H26 H 0.4100 0.9333 1.0373 0.046 Uiso 1 1 calc R 0
C27 C 0.4059(13) 0.9752(10) 1.205(3) 0.047(13) Uiso 1 1 d G 0
H27 H 0.3639 0.9950 1.1837 0.057 Uiso 1 1 calc R 0
C28 C 0.4411(17) 0.9825(10) 1.326(3) 0.054(13) Uiso 1 1 d G 0
C29 C 0.5039(16) 0.9528(12) 1.358(2) 0.067(15) Uiso 1 1 d G 0
H29 H 0.5274 0.9577 1.4384 0.080 Uiso 1 1 calc R 0
C30 C 0.5315(13) 0.9159(10) 1.270(3) 0.040(11) Uiso 1 1 d G 0
H30 H 0.5735 0.8960 1.2920 0.048 Uiso 1 1 calc R 0
C31 C 0.6133(15) 0.7487(11) 1.075(3) 0.044(12) Uiso 1 1 d G 0
C32 C 0.6244(17) 0.7126(13) 1.175(3) 0.074(16) Uiso 1 1 d G 0
H32 H 0.6651 0.7162 1.2314 0.089 Uiso 1 1 calc R 0
C33 C 0.575(2) 0.6711(12) 1.191(3) 0.09(2) Uiso 1 1 d G 0
H33 H 0.5819 0.6469 1.2580 0.112 Uiso 1 1 calc R 0
C34 C 0.514(2) 0.6657(12) 1.107(4) 0.091(19) Uiso 1 1 d G 0
H34 H 0.4804 0.6380 1.1175 0.109 Uiso 1 1 calc R 0
C35 C 0.5027(16) 0.7018(14) 1.007(3) 0.11(2) Uiso 1 1 d G 0
H35 H 0.4620 0.6982 0.9503 0.127 Uiso 1 1 calc R 0
C36 C 0.5525(17) 0.7433(12) 0.991(3) 0.049(12) Uiso 1 1 d G 0
H36 H 0.5451 0.7675 0.9237 0.059 Uiso 1 1 calc R 0
C37 C 0.7244(19) 0.8151(13) 1.212(3) 0.063(15) Uiso 1 1 d G 0
C38 C 0.6811(15) 0.8110(12) 1.325(4) 0.10(2) Uiso 1 1 d G 0
H38 H 0.6315 0.7999 1.3198 0.122 Uiso 1 1 calc R 0
C39 C 0.712(2) 0.8234(15) 1.446(3) 0.093(19) Uiso 1 1 d G 0
H39 H 0.6832 0.8206 1.5219 0.111 Uiso 1 1 calc R 0
C40 C 0.786(2) 0.8399(15) 1.454(3) 0.11(2) Uiso 1 1 d G 0
H40 H 0.8071 0.8482 1.5355 0.137 Uiso 1 1 calc R 0
C41 C 0.8295(16) 0.8441(13) 1.342(4) 0.087(18) Uiso 1 1 d G 0
H41 H 0.8792 0.8551 1.3471 0.104 Uiso 1 1 calc R 0
C42 C 0.7986(18) 0.8316(13) 1.221(3) 0.065(15) Uiso 1 1 d G 0
H42 H 0.8275 0.8344 1.1450 0.078 Uiso 1 1 calc R 0
C46 C 0.408(4) 1.027(2) 1.419(6) 0.11(2) Uiso 1 1 d . 0
H46A H 0.4474 1.0509 1.4413 0.163 Uiso 1 1 calc R 0
H46B H 0.3890 1.0107 1.4973 0.163 Uiso 1 1 calc R 0
H46C H 0.3685 1.0449 1.3747 0.163 Uiso 1 1 calc R 0

loop_
_atom_site_aniso_label
_atom_site_aniso_U_11
_atom_site_aniso_U_22
_atom_site_aniso_U_33
_atom_site_aniso_U_23
_atom_site_aniso_U_13
_atom_site_aniso_U_12
Ir 0.0181(7) 0.0394(8) 0.0334(8) 0.0048(9) 0.0053(14) -0.0026(15)
P1 0.014(5) 0.071(8) 0.005(5) 0.002(6) 0.003(4) 0.001(6)
P2 0.031(5) 0.034(6) 0.044(7) 0.005(6) -0.009(6) 0.012(5)
Cl1 0.040(6) 0.057(7) 0.031(6) 0.002(6) -0.006(5) 0.001(6)
Cl2 0.016(5) 0.099(10) 0.056(8) 0.020(7) 0.021(6) 0.002(6)
O2 0.12(4) 0.054(18) 0.10(3) 0.017(19) -0.04(3) -0.05(3)
O3 0.12(4) 0.10(3) 0.18(5) 0.01(3) 0.09(4) 0.04(3)
O4 0.12(4) 0.22(6) 0.09(3) 0.00(4) 0.00(3) 0.05(4)

loop_
_atom_type_symbol
_atom_type_description
_atom_type_scat_dispersion_real
_atom_type_scat_dispersion_imag
_atom_type_scat_source
C C 0.0033 0.0016 'International Tables Vol C Tables 4.2.6.8 and 6.1.1.4'
H H 0.0000 0.0000 'International Tables Vol C Tables 4.2.6.8 and 6.1.1.4'
P P 0.1023 0.0942 'International Tables Vol C Tables 4.2.6.8 and 6.1.1.4'
Ir Ir -1.4442 7.9887 'International Tables Vol C Tables 4.2.6.8 and 6.1.1.4'
Cl Cl 0.1484 0.1585 'International Tables Vol C Tables 4.2.6.8 and 6.1.1.4'
O O 0.0106 0.0060 'International Tables Vol C Tables 4.2.6.8 and 6.1.1.4'

loop_
_geom_angle_atom_site_label_1
_geom_angle_atom_site_label_2
_geom_angle_atom_site_label_3
_geom_angle
C44 Ir C43 102(2)
C44 Ir P1 82.9(18)
C43 Ir P1 94.4(12)
C44 Ir P2 98.6(18)
C43 Ir P2 87.8(13)
P1 Ir P2 177.0(4)
C44 Ir Cl1 167.6(18)
C43 Ir Cl1 87.2(13)
P1 Ir Cl1 88.5(4)
P2 Ir Cl1 89.7(4)
C44 Ir Cl2 76.8(18)
C43 Ir Cl2 176.0(13)
P1 Ir Cl2 89.4(4)
P2 Ir Cl2 88.4(4)
Cl1 Ir Cl2 94.2(4)
C7 P1 C1 104.6(13)
C7 P1 C13 99.9(14)
C1 P1 C13 101.8(13)
C7 P1 Ir 117.5(10)
C1 P1 Ir 110.6(9)
C13 P1 Ir 120.1(9)
C19 P2 C31 101.1(15)
C19 P2 C37 102.5(16)
C31 P2 C37 106.2(16)
C19 P2 Ir 118.5(13)
C31 P2 Ir 119.5(11)
C37 P2 Ir 107.2(11)
C25 C43 Ir 113(3)
O1 C44 Ir 169(5)
C2 C1 C6 120.0
C2 C1 P1 116.6(15)
C6 C1 P1 123.4(15)
C3 C2 C1 120.0
C2 C3 C4 120.0
C5 C4 C3 120.0
C4 C5 C6 120.0
C5 C6 C1 120.0
C8 C7 C12 120.0
C8 C7 P1 123.1(15)
C12 C7 P1 116.9(15)
C7 C8 C9 120.0
C10 C9 C8 120.0
C9 C10 C11 120.0
C12 C11 C10 120.0
C11 C12 C7 120.0
C14 C13 C18 120.0
C14 C13 P1 116.1(15)
C18 C13 P1 123.9(15)
C15 C14 C13 120.0
C14 C15 C16 120.0
C17 C16 C15 120.0
C16 C17 C18 120.0
C17 C18 C13 120.0
C20 C19 C24 120.0
C20 C19 P2 120(2)
C24 C19 P2 119(2)
C21 C20 C19 120.0
C20 C21 C22 120.0
C21 C22 C23 120.0
C22 C23 C24 120.0
C23 C24 C19 120.0
C26 C25 C30 120.0
C26 C25 C43 117(2)
C30 C25 C43 123(3)
C27 C26 C25 120.0
C26 C27 C28 120.0
C27 C28 C29 120.0
C27 C28 C46 117(3)
C29 C28 C46 123(3)
C30 C29 C28 120.0
C29 C30 C25 120.0
C32 C31 C36 120.0
C32 C31 P2 120.3(18)
C36 C31 P2 119.6(19)
C33 C32 C31 120.0
C32 C33 C34 120.0
C35 C34 C33 120.0
C34 C35 C36 120.0
C35 C36 C31 120.0
C38 C37 C42 120.0
C38 C37 P2 120(2)
C42 C37 P2 120(2)
C39 C38 C37 120.0
C40 C39 C38 120.0
C39 C40 C41 120.0
C40 C41 C42 120.0
C41 C42 C37 120.0

loop_
_geom_bond_atom_site_label_1
_geom_bond_atom_site_label_2
_geom_bond_distance
Ir C44 1.75(6)
Ir C43 2.24(5)
Ir P1 2.374(11)
Ir P2 2.420(10)
Ir Cl1 2.423(11)
Ir Cl2 2.506(9)
P1 C7 1.83(2)
P1 C1 1.84(2)
P1 C13 1.85(2)
P2 C19 1.80(3)
P2 C31 1.82(3)
P2 C37 1.88(3)
C43 C25 1.62(5)
O1 C44 1.24(5)
C1 C2 1.3900
C1 C6 1.3900
C2 C3 1.3900
C3 C4 1.3900
C4 C5 1.3900
C5 C6 1.3900
C7 C8 1.3900
C7 C12 1.3900
C8 C9 1.3900
C9 C10 1.3900
C10 C11 1.3900
C11 C12 1.3900
C13 C14 1.3900
C13 C18 1.3900
C14 C15 1.3900
C15 C16 1.3900
C16 C17 1.3900
C17 C18 1.3900
C19 C20 1.3900
C19 C24 1.3900
C20 C21 1.3900
C21 C22 1.3900
C22 C23 1.3900
C23 C24 1.3900
C25 C26 1.3900
C25 C30 1.3900
C26 C27 1.3900
C27 C28 1.3900
C28 C29 1.3900
C28 C46 1.58(6)
C29 C30 1.3900
C31 C32 1.3900
C31 C36 1.3900
C32 C33 1.3900
C33 C34 1.3900
C34 C35 1.3900
C35 C36 1.3900
C37 C38 1.3900
C37 C42 1.3900
C38 C39 1.3900
C39 C40 1.3900
C40 C41 1.3900
C41 C42 1.3900
